data_4325990
loop_
_publ_author_name
'Dongmei Li'
'Xiaohe Tian'
'Guiju Hu'
'Qiong Zhang'
'Peng Wang'
'Pingping Sun'
'Hongping Zhou'
'Xiangming Meng'
'Jiaxiang Yang'
'Jieying Wu'
'Baokang Jin'
'Shengyi Zhang'
'Xutang Tao'
'Yupeng Tian'

_publ_section_title
;
 Synthesis, Crystal Structures, Photophysical Properties, and Bioimaging
 of Living Cells of Bis-\b-Diketonate Phenothiazine Ligands and Its Cyclic
 Dinuclear Complexes
;
_journal_name_full 'Inorganic Chemistry'
_journal_page_first 7997
_journal_page_last 8006
_journal_paper_doi 10.1021/ic200150h
_journal_volume 50
_journal_year 2011
_chemical_formula_sum 'C64 H46 Cd2 F12 N6 O8 S2'
_chemical_formula_weight 1543.99
_chemical_name_systematic
; 
 ? 
;
_space_group_IT_number 2
_symmetry_cell_setting triclinic
_symmetry_space_group_name_Hall '-P 1'
_symmetry_space_group_name_H-M 'P -1'
_atom_sites_solution_hydrogens geom
_atom_sites_solution_primary direct
_atom_sites_solution_secondary difmap
_audit_creation_method SHELXL-97
_cell_angle_alpha 92.476(5)
_cell_angle_beta 99.680(5)
_cell_angle_gamma 113.835(5)
_cell_formula_units_Z 1
_cell_length_a 8.896(5)
_cell_length_b 10.216(5)
_cell_length_c 18.837(5)
_cell_measurement_reflns_used 1967
_cell_measurement_temperature 296(2)
_cell_measurement_theta_max 21.97
_cell_measurement_theta_min 2.21
_cell_volume 1531.9(12)
_computing_cell_refinement 'Bruker SMART'
_computing_data_collection 'Bruker SMART'
_computing_data_reduction 'Bruker SAINT'
_computing_molecular_graphics 'Bruker SHELXTL'
_computing_publication_material 'Bruker SHELXTL'
_computing_structure_refinement 'Bruker SHELXTL'
_computing_structure_solution 'Bruker SHELXTL'
_diffrn_ambient_temperature 296(2)
_diffrn_measured_fraction_theta_full 0.994
_diffrn_measured_fraction_theta_max 0.994
_diffrn_measurement_device_type 'CCD area detector'
_diffrn_measurement_method 'phi and omega scans'
_diffrn_radiation_monochromator graphite
_diffrn_radiation_source 'sealed tube'
_diffrn_radiation_type MoK\a
_diffrn_radiation_wavelength 0.71069
_diffrn_reflns_av_R_equivalents 0.0530
_diffrn_reflns_av_sigmaI/netI 0.0575
_diffrn_reflns_limit_h_max 10
_diffrn_reflns_limit_h_min -10
_diffrn_reflns_limit_k_max 12
_diffrn_reflns_limit_k_min -12
_diffrn_reflns_limit_l_max 22
_diffrn_reflns_limit_l_min -22
_diffrn_reflns_number 17923
_diffrn_reflns_theta_full 25.00
_diffrn_reflns_theta_max 25.00
_diffrn_reflns_theta_min 1.10
_exptl_absorpt_coefficient_mu 0.861
_exptl_absorpt_correction_T_max 0.9189
_exptl_absorpt_correction_T_min 0.7823
_exptl_crystal_density_diffrn 1.674
_exptl_crystal_density_meas 0
_exptl_crystal_F_000 772
_exptl_crystal_size_max 0.30
_exptl_crystal_size_mid 0.20
_exptl_crystal_size_min 0.10
_refine_diff_density_max 1.772
_refine_diff_density_min -1.074
_refine_diff_density_rms 0.109
_refine_ls_extinction_method none
_refine_ls_goodness_of_fit_ref 1.087
_refine_ls_hydrogen_treatment mixed
_refine_ls_matrix_type full
_refine_ls_number_parameters 425
_refine_ls_number_reflns 5367
_refine_ls_number_restraints 66
_refine_ls_restrained_S_all 1.116
_refine_ls_R_factor_all 0.0841
_refine_ls_R_factor_gt 0.0579
_refine_ls_shift/su_max 0.000
_refine_ls_shift/su_mean 0.000
_refine_ls_structure_factor_coef Fsqd
_refine_ls_weighting_details 'calc w=1/[\s^2^(Fo^2^)+(0.1000P)^2^+0.3872P] where P=(Fo^2^+2Fc^2^)/3'
_refine_ls_weighting_scheme calc
_refine_ls_wR_factor_gt 0.1531
_refine_ls_wR_factor_ref 0.1779
_reflns_number_gt 3846
_reflns_number_total 5367
_reflns_threshold_expression >2sigma(I)
_cod_data_source_file ic200150h_si_005.cif
_cod_data_source_block zq
_cod_original_sg_symbol_H-M 'P -1 '
_cod_database_code 4325990

loop_
_symmetry_equiv_pos_as_xyz
'x, y, z'
'-x, -y, -z'

loop_
_atom_site_label
_atom_site_type_symbol
_atom_site_fract_x
_atom_site_fract_y
_atom_site_fract_z
_atom_site_U_iso_or_equiv
_atom_site_adp_type
_atom_site_occupancy
_atom_site_symmetry_multiplicity
_atom_site_calc_flag
_atom_site_refinement_flags
Cd1 Cd 0.75808(6) 0.50569(5) 0.19162(3) 0.0481(2) Uani 1 1 d .
S1 S 0.6718(2) 0.75571(18) 0.52463(10) 0.0523(5) Uani 1 1 d .
O2 O 0.3784(6) 0.6630(5) 0.7393(2) 0.0539(12) Uani 1 1 d .
O4 O 0.9096(6) 0.7019(5) 0.1424(2) 0.0523(11) Uani 1 1 d .
F1 F 1.1927(6) 1.0603(5) 0.1652(3) 0.0803(14) Uani 1 1 d .
F3 F 1.0475(6) 0.9339(5) 0.0673(2) 0.0750(13) Uani 1 1 d .
O1 O 0.2599(6) 0.6887(5) 0.8733(3) 0.0565(12) Uani 1 1 d .
C11 C 0.7987(7) 1.0189(6) 0.4701(3) 0.0384(14) Uani 1 1 d .
F2 F 1.2300(6) 0.8786(5) 0.1295(3) 0.0854(15) Uani 1 1 d .
O3 O 0.7517(6) 0.6743(5) 0.2691(2) 0.0536(11) Uani 1 1 d .
N3 N 0.5181(7) 0.4905(6) 0.1173(3) 0.0505(14) Uani 1 1 d .
N1 N 0.7940(6) 1.0864(5) 0.5347(3) 0.0420(12) Uani 1 1 d .
C18 C 0.9549(8) 0.8826(7) 0.2348(3) 0.0444(15) Uani 1 1 d .
H18 H 1.0198 0.9803 0.2499 0.053 Uiso 1 1 calc R
N2 N 1.0228(7) 0.5134(6) 0.2472(3) 0.0530(14) Uani 1 1 d .
C9 C 0.6279(7) 0.8661(7) 0.5843(4) 0.0424(14) Uani 1 1 d .
C5 C 0.5051(7) 0.8761(6) 0.6883(3) 0.0392(14) Uani 1 1 d .
C3 C 0.3729(8) 0.8681(7) 0.7964(4) 0.0461(15) Uani 1 1 d .
H3 H 0.3937 0.9639 0.7919 0.055 Uiso 1 1 calc R
C13 C 0.7484(7) 0.8050(7) 0.3957(3) 0.0406(14) Uani 1 1 d .
H13 H 0.7025 0.7048 0.3877 0.049 Uiso 1 1 calc R
C8 C 0.5375(7) 0.8000(6) 0.6349(3) 0.0409(14) Uani 1 1 d .
H8 H 0.4965 0.7003 0.6332 0.049 Uiso 1 1 calc R
C14 C 0.8637(8) 1.0958(7) 0.4156(3) 0.0452(15) Uani 1 1 d .
H14 H 0.8984 1.1953 0.4211 0.054 Uiso 1 1 calc R
C4 C 0.4151(7) 0.7966(7) 0.7438(4) 0.0434(15) Uani 1 1 d .
C2 C 0.3034(8) 0.8118(7) 0.8545(4) 0.0455(15) Uani 1 1 d .
C7 C 0.6527(8) 1.0894(7) 0.6344(4) 0.0492(16) Uani 1 1 d .
H7 H 0.6863 1.1881 0.6340 0.059 Uiso 1 1 calc R
C1 C 0.2692(15) 0.9107(10) 0.9024(5) 0.084(3) Uani 1 1 d .
C15 C 0.8785(9) 1.0311(7) 0.3542(4) 0.0497(16) Uani 1 1 d .
H15 H 0.9264 1.0873 0.3196 0.060 Uiso 1 1 calc R
C16 C 0.8236(7) 0.8834(7) 0.3424(3) 0.0410(14) Uani 1 1 d .
C31 C 0.8900(8) 1.2432(7) 0.5493(4) 0.0497(16) Uani 1 1 d .
H31A H 0.9902 1.2693 0.5291 0.060 Uiso 1 1 calc R
H31B H 0.9258 1.2697 0.6014 0.060 Uiso 1 1 calc R
C20 C 1.1127(9) 0.9270(8) 0.1336(4) 0.0551(18) Uani 1 1 d .
C19 C 0.9805(7) 0.8280(7) 0.1736(3) 0.0421(15) Uani 1 1 d .
C10 C 0.6926(8) 1.0150(6) 0.5833(3) 0.0423(15) Uani 1 1 d .
C12 C 0.7397(7) 0.8685(6) 0.4585(3) 0.0386(14) Uani 1 1 d .
C6 C 0.5646(8) 1.0227(7) 0.6862(3) 0.0467(16) Uani 1 1 d .
H6 H 0.5449 1.0786 0.7206 0.056 Uiso 1 1 calc R
C17 C 0.8397(7) 0.8075(7) 0.2788(3) 0.0428(15) Uani 1 1 d .
C30 C 0.3858(9) 0.3651(8) 0.1016(4) 0.067(2) Uani 1 1 d .
H30 H 0.3918 0.2857 0.1221 0.081 Uiso 1 1 calc R
F4 F 0.3347(9) 1.0459(6) 0.8965(3) 0.119(2) Uani 1 1 d U
C29 C 0.2414(11) 0.3482(12) 0.0565(5) 0.091(3) Uani 1 1 d .
H29 H 0.1504 0.2585 0.0456 0.109 Uiso 1 1 calc R
C28 C 0.2326(12) 0.4646(14) 0.0277(5) 0.089(3) Uani 1 1 d .
H28 H 0.1351 0.4550 -0.0037 0.107 Uiso 1 1 calc R
C21 C 1.1621(11) 0.5860(9) 0.2217(5) 0.074(2) Uani 1 1 d .
H21 H 1.1559 0.6447 0.1859 0.089 Uiso 1 1 calc R
C26 C 0.5071(10) 0.6026(8) 0.0892(4) 0.062(2) Uani 1 1 d .
H26 H 0.6005 0.6906 0.1006 0.075 Uiso 1 1 calc R
F6 F 0.2935(11) 0.8915(10) 0.9687(5) 0.161(3) Uani 1 1 d U
C27 C 0.3680(12) 0.5978(12) 0.0447(5) 0.084(3) Uani 1 1 d .
H27 H 0.3639 0.6798 0.0265 0.101 Uiso 1 1 calc R
C22 C 1.3135(10) 0.5787(10) 0.2452(5) 0.079(3) Uani 1 1 d .
H22 H 1.4083 0.6340 0.2277 0.095 Uiso 1 1 calc R
C25 C 1.0363(11) 0.4316(10) 0.2964(5) 0.088(3) Uani 1 1 d .
H25 H 0.9414 0.3786 0.3145 0.105 Uiso 1 1 calc R
C32 C 0.7984(10) 1.3297(8) 0.5197(4) 0.066(2) Uani 1 1 d .
H32A H 0.7645 1.3064 0.4680 0.099 Uiso 1 1 calc R
H32B H 0.8708 1.4306 0.5316 0.099 Uiso 1 1 calc R
H32C H 0.7009 1.3078 0.5406 0.099 Uiso 1 1 calc R
F5 F 0.1075(11) 0.8758(10) 0.8937(6) 0.191(4) Uani 1 1 d U
C23 C 1.3186(13) 0.4894(11) 0.2941(6) 0.095(3) Uani 1 1 d .
H23 H 1.4155 0.4751 0.3085 0.114 Uiso 1 1 calc R
C24 C 1.1803(14) 0.4188(13) 0.3231(7) 0.135(6) Uani 1 1 d .
H24 H 1.1851 0.3630 0.3604 0.162 Uiso 1 1 calc R

loop_
_atom_site_aniso_label
_atom_site_aniso_U_11
_atom_site_aniso_U_22
_atom_site_aniso_U_33
_atom_site_aniso_U_23
_atom_site_aniso_U_13
_atom_site_aniso_U_12
Cd1 0.0579(3) 0.0367(3) 0.0479(3) 0.0101(2) 0.0201(2) 0.0140(2)
S1 0.0787(12) 0.0359(9) 0.0525(11) 0.0163(8) 0.0353(9) 0.0246(9)
O2 0.072(3) 0.040(3) 0.051(3) 0.011(2) 0.031(2) 0.017(2)
O4 0.061(3) 0.046(3) 0.044(3) 0.005(2) 0.019(2) 0.013(2)
F1 0.082(3) 0.056(3) 0.075(3) 0.009(2) 0.033(2) -0.006(2)
F3 0.089(3) 0.078(3) 0.050(3) 0.028(2) 0.024(2) 0.022(3)
O1 0.079(3) 0.048(3) 0.048(3) 0.014(2) 0.026(2) 0.026(3)
C11 0.040(3) 0.036(3) 0.039(4) 0.003(3) 0.009(3) 0.015(3)
F2 0.067(3) 0.094(4) 0.110(4) 0.038(3) 0.044(3) 0.036(3)
O3 0.062(3) 0.041(3) 0.051(3) 0.003(2) 0.024(2) 0.010(2)
N3 0.054(3) 0.040(3) 0.050(3) 0.008(3) 0.016(3) 0.009(3)
N1 0.044(3) 0.033(3) 0.042(3) 0.007(2) 0.013(2) 0.008(2)
C18 0.050(4) 0.037(3) 0.034(3) 0.006(3) 0.010(3) 0.005(3)
N2 0.055(3) 0.049(3) 0.054(4) 0.013(3) 0.015(3) 0.018(3)
C9 0.041(3) 0.037(3) 0.049(4) 0.007(3) 0.016(3) 0.014(3)
C5 0.039(3) 0.039(3) 0.038(3) 0.008(3) 0.012(3) 0.012(3)
C3 0.054(4) 0.036(3) 0.048(4) 0.010(3) 0.018(3) 0.015(3)
C13 0.043(3) 0.035(3) 0.041(4) 0.008(3) 0.005(3) 0.014(3)
C8 0.046(3) 0.029(3) 0.044(4) 0.006(3) 0.009(3) 0.011(3)
C14 0.056(4) 0.031(3) 0.046(4) 0.016(3) 0.019(3) 0.011(3)
C4 0.043(3) 0.038(4) 0.047(4) 0.010(3) 0.013(3) 0.013(3)
C2 0.049(4) 0.047(4) 0.046(4) 0.008(3) 0.013(3) 0.024(3)
C7 0.068(4) 0.032(3) 0.047(4) 0.007(3) 0.018(3) 0.017(3)
C1 0.142(9) 0.072(6) 0.067(6) 0.027(5) 0.056(6) 0.059(6)
C15 0.069(4) 0.045(4) 0.041(4) 0.020(3) 0.021(3) 0.025(3)
C16 0.035(3) 0.042(4) 0.041(4) 0.010(3) 0.009(3) 0.010(3)
C31 0.050(4) 0.040(4) 0.049(4) 0.006(3) 0.014(3) 0.008(3)
C20 0.060(4) 0.054(5) 0.053(5) 0.017(4) 0.024(4) 0.020(4)
C19 0.039(3) 0.043(4) 0.042(4) 0.015(3) 0.011(3) 0.012(3)
C10 0.044(3) 0.035(3) 0.038(4) 0.008(3) 0.007(3) 0.007(3)
C12 0.041(3) 0.031(3) 0.043(4) 0.009(3) 0.013(3) 0.011(3)
C6 0.059(4) 0.038(4) 0.042(4) 0.005(3) 0.017(3) 0.016(3)
C17 0.041(3) 0.040(4) 0.044(4) 0.008(3) 0.004(3) 0.015(3)
C30 0.061(5) 0.048(4) 0.073(6) 0.005(4) 0.009(4) 0.005(4)
F4 0.203(6) 0.065(3) 0.119(4) 0.015(3) 0.089(4) 0.065(4)
C29 0.062(6) 0.092(7) 0.088(7) 0.011(6) 0.006(5) 0.004(5)
C28 0.074(6) 0.132(10) 0.062(6) 0.009(6) 0.004(5) 0.046(7)
C21 0.088(6) 0.079(6) 0.080(6) 0.031(5) 0.035(5) 0.050(5)
C26 0.070(5) 0.046(4) 0.072(5) 0.015(4) 0.017(4) 0.024(4)
F6 0.165(3) 0.159(3) 0.159(3) 0.0189(11) 0.0340(12) 0.0688(15)
C27 0.094(7) 0.100(8) 0.077(6) 0.030(6) 0.017(5) 0.059(6)
C22 0.068(5) 0.090(7) 0.104(7) 0.027(6) 0.038(5) 0.049(5)
C25 0.062(5) 0.081(6) 0.089(7) 0.042(5) 0.001(5) 0.001(4)
C32 0.075(5) 0.058(5) 0.068(5) 0.022(4) 0.022(4) 0.028(4)
F5 0.155(6) 0.180(7) 0.283(8) -0.011(6) 0.125(6) 0.086(5)
C23 0.074(6) 0.083(7) 0.120(9) 0.016(6) -0.009(6) 0.036(6)
C24 0.081(7) 0.127(10) 0.156(12) 0.094(9) -0.021(7) 0.013(7)

loop_
_atom_type_symbol
_atom_type_description
_atom_type_scat_dispersion_real
_atom_type_scat_dispersion_imag
_atom_type_scat_source
C C 0.0033 0.0016 'International Tables Vol C Tables 4.2.6.8 and 6.1.1.4'
H H 0.0000 0.0000 'International Tables Vol C Tables 4.2.6.8 and 6.1.1.4'
N N 0.0061 0.0033 'International Tables Vol C Tables 4.2.6.8 and 6.1.1.4'
O O 0.0106 0.0060 'International Tables Vol C Tables 4.2.6.8 and 6.1.1.4'
F F 0.0171 0.0103 'International Tables Vol C Tables 4.2.6.8 and 6.1.1.4'
S S 0.1246 0.1234 'International Tables Vol C Tables 4.2.6.8 and 6.1.1.4'
Cd Cd -0.8075 1.2024 'International Tables Vol C Tables 4.2.6.8 and 6.1.1.4'

loop_
_geom_angle_atom_site_label_1
_geom_angle_atom_site_label_2
_geom_angle_atom_site_label_3
_geom_angle
_geom_angle_site_symmetry_1
_geom_angle_site_symmetry_3
O1 Cd1 O3 170.06(16) 2_666 .
O1 Cd1 O4 108.29(17) 2_666 .
O3 Cd1 O4 81.64(16) . .
O1 Cd1 O2 81.51(17) 2_666 2_666
O3 Cd1 O2 88.55(16) . 2_666
O4 Cd1 O2 169.25(16) . 2_666
O1 Cd1 N3 89.61(19) 2_666 .
O3 Cd1 N3 90.94(19) . .
O4 Cd1 N3 89.75(18) . .
O2 Cd1 N3 94.83(18) 2_666 .
O1 Cd1 N2 82.51(19) 2_666 .
O3 Cd1 N2 98.21(19) . .
O4 Cd1 N2 85.16(18) . .
O2 Cd1 N2 91.93(19) 2_666 .
N3 Cd1 N2 168.76(19) . .
C12 S1 C9 101.6(3) . .
C4 O2 Cd1 130.5(4) . 2_666
C19 O4 Cd1 125.7(4) . .
C2 O1 Cd1 126.1(4) . 2_666
C14 C11 N1 122.0(6) . .
C14 C11 C12 117.4(6) . .
N1 C11 C12 120.6(6) . .
C17 O3 Cd1 129.0(4) . .
C26 N3 C30 118.4(7) . .
C26 N3 Cd1 122.3(5) . .
C30 N3 Cd1 119.4(5) . .
C11 N1 C10 123.9(5) . .
C11 N1 C31 117.2(5) . .
C10 N1 C31 118.8(5) . .
C19 C18 C17 127.4(6) . .
C19 C18 H18 116.3 . .
C17 C18 H18 116.3 . .
C25 N2 C21 116.1(7) . .
C25 N2 Cd1 121.8(5) . .
C21 N2 Cd1 121.4(5) . .
C8 C9 C10 122.0(6) . .
C8 C9 S1 116.8(5) . .
C10 C9 S1 121.1(5) . .
C6 C5 C8 115.6(6) . .
C6 C5 C4 125.5(6) . .
C8 C5 C4 118.8(6) . .
C2 C3 C4 126.9(6) . .
C2 C3 H3 116.6 . .
C4 C3 H3 116.6 . .
C12 C13 C16 122.9(6) . .
C12 C13 H13 118.6 . .
C16 C13 H13 118.6 . .
C9 C8 C5 122.5(6) . .
C9 C8 H8 118.7 . .
C5 C8 H8 118.7 . .
C15 C14 C11 122.2(6) . .
C15 C14 H14 118.9 . .
C11 C14 H14 118.9 . .
O2 C4 C3 123.0(6) . .
O2 C4 C5 116.4(6) . .
C3 C4 C5 120.6(6) . .
O1 C2 C3 130.8(6) . .
O1 C2 C1 113.1(6) . .
C3 C2 C1 116.1(6) . .
C10 C7 C6 122.5(6) . .
C10 C7 H7 118.8 . .
C6 C7 H7 118.8 . .
F6 C1 F4 109.8(9) . .
F6 C1 F5 97.0(9) . .
F4 C1 F5 104.7(9) . .
F6 C1 C2 113.0(8) . .
F4 C1 C2 118.5(8) . .
F5 C1 C2 111.3(9) . .
C14 C15 C16 121.1(6) . .
C14 C15 H15 119.5 . .
C16 C15 H15 119.5 . .
C15 C16 C13 116.5(6) . .
C15 C16 C17 123.9(6) . .
C13 C16 C17 119.6(6) . .
N1 C31 C32 115.3(6) . .
N1 C31 H31A 108.5 . .
C32 C31 H31A 108.5 . .
N1 C31 H31B 108.5 . .
C32 C31 H31B 108.5 . .
H31A C31 H31B 107.5 . .
F3 C20 F1 106.4(6) . .
F3 C20 F2 106.8(6) . .
F1 C20 F2 106.2(6) . .
F3 C20 C19 112.3(6) . .
F1 C20 C19 113.9(6) . .
F2 C20 C19 110.8(6) . .
O4 C19 C18 128.5(6) . .
O4 C19 C20 111.8(6) . .
C18 C19 C20 119.8(6) . .
C7 C10 C9 115.2(6) . .
C7 C10 N1 121.7(6) . .
C9 C10 N1 123.1(6) . .
C13 C12 C11 119.7(6) . .
C13 C12 S1 116.4(5) . .
C11 C12 S1 123.6(5) . .
C5 C6 C7 122.1(6) . .
C5 C6 H6 119.0 . .
C7 C6 H6 119.0 . .
O3 C17 C18 124.5(6) . .
O3 C17 C16 114.7(6) . .
C18 C17 C16 120.7(6) . .
N3 C30 C29 122.2(8) . .
N3 C30 H30 118.9 . .
C29 C30 H30 118.9 . .
C28 C29 C30 118.6(9) . .
C28 C29 H29 120.7 . .
C30 C29 H29 120.7 . .
C29 C28 C27 120.3(9) . .
C29 C28 H28 119.9 . .
C27 C28 H28 119.9 . .
N2 C21 C22 124.0(8) . .
N2 C21 H21 118.0 . .
C22 C21 H21 118.0 . .
N3 C26 C27 124.0(8) . .
N3 C26 H26 118.0 . .
C27 C26 H26 118.0 . .
C26 C27 C28 116.5(9) . .
C26 C27 H27 121.8 . .
C28 C27 H27 121.8 . .
C23 C22 C21 117.4(9) . .
C23 C22 H22 121.3 . .
C21 C22 H22 121.3 . .
N2 C25 C24 124.0(9) . .
N2 C25 H25 118.0 . .
C24 C25 H25 118.0 . .
C31 C32 H32A 109.5 . .
C31 C32 H32B 109.5 . .
H32A C32 H32B 109.5 . .
C31 C32 H32C 109.5 . .
H32A C32 H32C 109.5 . .
H32B C32 H32C 109.5 . .
C22 C23 C24 119.6(9) . .
C22 C23 H23 120.2 . .
C24 C23 H23 120.2 . .
C25 C24 C23 118.8(9) . .
C25 C24 H24 120.6 . .
C23 C24 H24 120.6 . .

loop_
_geom_bond_atom_site_label_1
_geom_bond_atom_site_label_2
_geom_bond_distance
_geom_bond_site_symmetry_2
Cd1 O1 2.221(5) 2_666
Cd1 O3 2.234(4) .
Cd1 O4 2.257(5) .
Cd1 O2 2.273(4) 2_666
Cd1 N3 2.291(6) .
Cd1 N2 2.380(6) .
S1 C12 1.749(6) .
S1 C9 1.755(6) .
O2 C4 1.264(7) .
O2 Cd1 2.273(4) 2_666
O4 C19 1.247(7) .
F1 C20 1.312(8) .
F3 C20 1.303(8) .
O1 C2 1.245(8) .
O1 Cd1 2.221(5) 2_666
C11 C14 1.381(9) .
C11 N1 1.387(8) .
C11 C12 1.401(8) .
F2 C20 1.334(8) .
O3 C17 1.252(7) .
N3 C26 1.314(9) .
N3 C30 1.321(9) .
N1 C10 1.410(8) .
N1 C31 1.466(8) .
C18 C19 1.352(9) .
C18 C17 1.425(9) .
C18 H18 0.9300 .
N2 C25 1.297(10) .
N2 C21 1.343(10) .
C9 C8 1.374(9) .
C9 C10 1.394(9) .
C5 C6 1.376(8) .
C5 C8 1.383(8) .
C5 C4 1.491(9) .
C3 C2 1.380(9) .
C3 C4 1.393(9) .
C3 H3 0.9300 .
C13 C12 1.354(8) .
C13 C16 1.401(9) .
C13 H13 0.9300 .
C8 H8 0.9300 .
C14 C15 1.360(9) .
C14 H14 0.9300 .
C2 C1 1.479(10) .
C7 C10 1.378(9) .
C7 C6 1.383(9) .
C7 H7 0.9300 .
C1 F6 1.269(11) .
C1 F4 1.282(10) .
C1 F5 1.313(12) .
C15 C16 1.379(9) .
C15 H15 0.9300 .
C16 C17 1.459(9) .
C31 C32 1.492(9) .
C31 H31A 0.9700 .
C31 H31B 0.9700 .
C20 C19 1.541(9) .
C6 H6 0.9300 .
C30 C29 1.358(11) .
C30 H30 0.9300 .
C29 C28 1.354(13) .
C29 H29 0.9300 .
C28 C27 1.383(13) .
C28 H28 0.9300 .
C21 C22 1.378(11) .
C21 H21 0.9300 .
C26 C27 1.354(11) .
C26 H26 0.9300 .
C27 H27 0.9300 .
C22 C23 1.333(12) .
C22 H22 0.9300 .
C25 C24 1.355(13) .
C25 H25 0.9300 .
C32 H32A 0.9600 .
C32 H32B 0.9600 .
C32 H32C 0.9600 .
C23 C24 1.369(15) .
C23 H23 0.9300 .
C24 H24 0.9300 .

loop_
_geom_torsion_atom_site_label_1
_geom_torsion_atom_site_label_2
_geom_torsion_atom_site_label_3
_geom_torsion_atom_site_label_4
_geom_torsion
_geom_torsion_site_symmetry_1
O1 Cd1 O4 C19 -160.7(5) 2_666
O3 Cd1 O4 C19 18.8(5) .
O2 Cd1 O4 C19 -5.6(12) 2_666
N3 Cd1 O4 C19 109.8(5) .
N2 Cd1 O4 C19 -80.3(5) .
O1 Cd1 O3 C17 162.6(8) 2_666
O4 Cd1 O3 C17 -14.7(5) .
O2 Cd1 O3 C17 160.9(5) 2_666
N3 Cd1 O3 C17 -104.3(5) .
N2 Cd1 O3 C17 69.1(5) .
O1 Cd1 N3 C26 -131.8(6) 2_666
O3 Cd1 N3 C26 58.1(6) .
O4 Cd1 N3 C26 -23.5(6) .
O2 Cd1 N3 C26 146.7(6) 2_666
N2 Cd1 N3 C26 -86.5(11) .
O1 Cd1 N3 C30 47.9(6) 2_666
O3 Cd1 N3 C30 -122.1(6) .
O4 Cd1 N3 C30 156.2(6) .
O2 Cd1 N3 C30 -33.5(6) 2_666
N2 Cd1 N3 C30 93.3(11) .
C14 C11 N1 C10 162.9(6) .
C12 C11 N1 C10 -18.3(9) .
C14 C11 N1 C31 -11.7(8) .
C12 C11 N1 C31 167.0(5) .
O1 Cd1 N2 C25 -79.7(7) 2_666
O3 Cd1 N2 C25 90.3(7) .
O4 Cd1 N2 C25 171.1(7) .
O2 Cd1 N2 C25 1.5(7) 2_666
N3 Cd1 N2 C25 -125.5(10) .
O1 Cd1 N2 C21 90.1(6) 2_666
O3 Cd1 N2 C21 -99.9(6) .
O4 Cd1 N2 C21 -19.1(6) .
O2 Cd1 N2 C21 171.3(6) 2_666
N3 Cd1 N2 C21 44.3(12) .
C12 S1 C9 C8 166.5(5) .
C12 S1 C9 C10 -18.0(6) .
C10 C9 C8 C5 -0.3(10) .
S1 C9 C8 C5 175.1(5) .
C6 C5 C8 C9 2.1(9) .
C4 C5 C8 C9 -176.3(6) .
N1 C11 C14 C15 175.7(6) .
C12 C11 C14 C15 -3.1(9) .
Cd1 O2 C4 C3 -0.4(9) 2_666
Cd1 O2 C4 C5 -179.4(4) 2_666
C2 C3 C4 O2 7.2(11) .
C2 C3 C4 C5 -173.8(6) .
C6 C5 C4 O2 -176.0(6) .
C8 C5 C4 O2 2.2(9) .
C6 C5 C4 C3 4.9(10) .
C8 C5 C4 C3 -176.9(6) .
Cd1 O1 C2 C3 -10.1(10) 2_666
Cd1 O1 C2 C1 168.0(6) 2_666
C4 C3 C2 O1 -1.5(12) .
C4 C3 C2 C1 -179.5(8) .
O1 C2 C1 F6 37.2(12) .
C3 C2 C1 F6 -144.4(9) .
O1 C2 C1 F4 167.8(8) .
C3 C2 C1 F4 -13.8(13) .
O1 C2 C1 F5 -70.6(10) .
C3 C2 C1 F5 107.8(9) .
C11 C14 C15 C16 2.2(10) .
C14 C15 C16 C13 1.7(9) .
C14 C15 C16 C17 -178.3(6) .
C12 C13 C16 C15 -4.8(9) .
C12 C13 C16 C17 175.2(5) .
C11 N1 C31 C32 87.8(7) .
C10 N1 C31 C32 -87.1(7) .
Cd1 O4 C19 C18 -16.4(10) .
Cd1 O4 C19 C20 163.4(4) .
C17 C18 C19 O4 0.3(12) .
C17 C18 C19 C20 -179.5(6) .
F3 C20 C19 O4 60.1(8) .
F1 C20 C19 O4 -178.8(6) .
F2 C20 C19 O4 -59.3(8) .
F3 C20 C19 C18 -120.0(7) .
F1 C20 C19 C18 1.0(9) .
F2 C20 C19 C18 120.6(7) .
C6 C7 C10 C9 4.2(10) .
C6 C7 C10 N1 -174.8(6) .
C8 C9 C10 C7 -2.9(9) .
S1 C9 C10 C7 -178.1(5) .
C8 C9 C10 N1 176.1(6) .
S1 C9 C10 N1 0.9(9) .
C11 N1 C10 C7 -160.4(6) .
C31 N1 C10 C7 14.2(9) .
C11 N1 C10 C9 20.7(9) .
C31 N1 C10 C9 -164.7(6) .
C16 C13 C12 C11 3.9(9) .
C16 C13 C12 S1 -170.2(5) .
C14 C11 C12 C13 0.1(9) .
N1 C11 C12 C13 -178.7(5) .
C14 C11 C12 S1 173.8(5) .
N1 C11 C12 S1 -5.0(8) .
C9 S1 C12 C13 -165.7(5) .
C9 S1 C12 C11 20.4(6) .
C8 C5 C6 C7 -0.7(9) .
C4 C5 C6 C7 177.5(6) .
C10 C7 C6 C5 -2.6(11) .
Cd1 O3 C17 C18 7.1(9) .
Cd1 O3 C17 C16 -169.7(4) .
C19 C18 C17 O3 5.2(11) .
C19 C18 C17 C16 -178.2(6) .
C15 C16 C17 O3 -165.0(6) .
C13 C16 C17 O3 15.0(8) .
C15 C16 C17 C18 18.1(9) .
C13 C16 C17 C18 -162.0(6) .
C26 N3 C30 C29 1.4(12) .
Cd1 N3 C30 C29 -178.3(7) .
N3 C30 C29 C28 -1.0(15) .
C30 C29 C28 C27 -0.6(15) .
C25 N2 C21 C22 -0.7(13) .
Cd1 N2 C21 C22 -171.0(7) .
C30 N3 C26 C27 -0.2(12) .
Cd1 N3 C26 C27 179.5(6) .
N3 C26 C27 C28 -1.3(13) .
C29 C28 C27 C26 1.7(15) .
N2 C21 C22 C23 2.8(14) .
C21 N2 C25 C24 1.2(15) .
Cd1 N2 C25 C24 171.5(9) .
C21 C22 C23 C24 -5.3(16) .
N2 C25 C24 C23 -4(2) .
C22 C23 C24 C25 5.9(19) .
